data_7048326
loop_
_publ_author_name
'Tadokoro, Makoto'
'Isogai, Kazuo'
'Harada, Shohei'
'Kouchi, Takaya'
'Yamane, Takeshi'
'Sugaya, Tomoaki'
'Kamebuchi, Hajime'

_publ_section_title
;
 Evidence of proton-coupled mixed-valency by electrochemical behavior on
 transition metal complex dimers bridged by two Ag<sup>+</sup> ions.
;
_journal_issue 2
_journal_name_full 'Dalton transactions (Cambridge, England : 2003)'
_journal_page_first 535
_journal_page_last 546
_journal_paper_doi 10.1039/c8dt03962c
_journal_volume 48
_journal_year 2019
_chemical_formula_sum 'C96 H184 Ag4 Cl8 N16 Os4 P8'
_chemical_formula_weight 3286.22
_space_group_crystal_system triclinic
_space_group_IT_number 2
_space_group_name_Hall '-P 1'
_space_group_name_H-M_alt 'P -1'
_symmetry_space_group_name_Hall '-P 1'
_symmetry_space_group_name_H-M 'P -1'
_atom_sites_solution_hydrogens geom
_audit_creation_method SHELXL-2018/3
_audit_update_record
;
2018-10-01 deposited with the CCDC.
2018-11-15 downloaded from the CCDC.
;
_cell_angle_alpha 77.147(2)
_cell_angle_beta 72.7960(10)
_cell_angle_gamma 89.845(2)
_cell_formula_units_Z 2
_cell_length_a 16.5298(16)
_cell_length_b 18.9862(19)
_cell_length_c 24.131(2)
_cell_measurement_reflns_used 8774
_cell_measurement_temperature 100(2)
_cell_measurement_theta_max 27.43
_cell_measurement_theta_min 2.35
_cell_volume 7036.9(11)
_computing_cell_refinement 'Bruker SAINT'
_computing_data_collection 'Bruker APEX2'
_computing_data_reduction 'Bruker SAINT'
_computing_molecular_graphics 'Bruker SHELXTL'
_computing_publication_material 'Bruker SHELXTL'
_computing_structure_refinement 'SHELXL-2018/3 (Sheldrick, 2018)'
_computing_structure_solution 'SHELXS-97 (Sheldrick 2008)'
_diffrn_ambient_temperature 100(2)
_diffrn_detector_area_resol_mean 8.366
_diffrn_measured_fraction_theta_full 0.987
_diffrn_measured_fraction_theta_max 0.987
_diffrn_measurement_device_type 'CCD area detector'
_diffrn_measurement_method 'phi and omega scans'
_diffrn_radiation_monochromator graphite
_diffrn_radiation_type MoK\a
_diffrn_radiation_wavelength 0.71073
_diffrn_reflns_av_R_equivalents 0.0288
_diffrn_reflns_av_unetI/netI 0.0600
_diffrn_reflns_Laue_measured_fraction_full 0.987
_diffrn_reflns_Laue_measured_fraction_max 0.987
_diffrn_reflns_limit_h_max 19
_diffrn_reflns_limit_h_min -19
_diffrn_reflns_limit_k_max 22
_diffrn_reflns_limit_k_min -19
_diffrn_reflns_limit_l_max 28
_diffrn_reflns_limit_l_min -28
_diffrn_reflns_number 37414
_diffrn_reflns_point_group_measured_fraction_full 0.987
_diffrn_reflns_point_group_measured_fraction_max 0.987
_diffrn_reflns_theta_full 25.027
_diffrn_reflns_theta_max 25.027
_diffrn_reflns_theta_min 0.908
_diffrn_source 'fine-focus sealed tube'
_exptl_absorpt_coefficient_mu 4.425
_exptl_absorpt_correction_T_max 0.64
_exptl_absorpt_correction_T_min 0.35
_exptl_absorpt_correction_type empirical
_exptl_absorpt_process_details 'SADABS V2014/2 (Bruker AXS Inc.)'
_exptl_crystal_colour red
_exptl_crystal_density_diffrn 1.551
_exptl_crystal_density_method 'not measured'
_exptl_crystal_description block
_exptl_crystal_F_000 3240
_exptl_crystal_size_max 0.320
_exptl_crystal_size_mid 0.200
_exptl_crystal_size_min 0.110
_refine_diff_density_max 1.872
_refine_diff_density_min -1.594
_refine_diff_density_rms 0.161
_refine_ls_extinction_method none
_refine_ls_goodness_of_fit_ref 0.962
_refine_ls_hydrogen_treatment constr
_refine_ls_matrix_type full
_refine_ls_number_parameters 1225
_refine_ls_number_reflns 24555
_refine_ls_number_restraints 29
_refine_ls_restrained_S_all 0.964
_refine_ls_R_factor_all 0.0689
_refine_ls_R_factor_gt 0.0475
_refine_ls_shift/su_max 0.003
_refine_ls_shift/su_mean 0.000
_refine_ls_structure_factor_coef Fsqd
_refine_ls_weighting_details 'w=1/[\s^2^(Fo^2^)+(0.1000P)^2^+0.8134P] where P=(Fo^2^+2Fc^2^)/3'
_refine_ls_weighting_scheme calc
_refine_ls_wR_factor_gt 0.1371
_refine_ls_wR_factor_ref 0.1545
_reflns_Friedel_coverage 0.000
_reflns_number_gt 18117
_reflns_number_total 24555
_reflns_threshold_expression 'I > 2\s(I)'
_cod_data_source_file c8dt03962c2.cif
_cod_data_source_block OsPPr3Cl2Agbim_dimer_100_sq
_cod_depositor_comments 'Adding full bibliography for 7048323--7048326.cif.'
_cod_original_cell_volume 7036.8(12)
_cod_database_code 7048326
_shelx_shelxl_version_number 2018/3
_shelx_space_group_comment
; 
The symmetry employed for this shelxl refinement is uniquely defined 
by the following loop, which should always be used as a source of 
symmetry information in preference to the above space-group names. 
They are only intended as comments. 
;
_shelx_estimated_absorpt_t_min 0.332
_shelx_estimated_absorpt_t_max 0.642

loop_
_space_group_symop_operation_xyz
'x, y, z'
'-x, -y, -z'

loop_
_atom_site_label
_atom_site_type_symbol
_atom_site_fract_x
_atom_site_fract_y
_atom_site_fract_z
_atom_site_U_iso_or_equiv
_atom_site_adp_type
_atom_site_occupancy
_atom_site_site_symmetry_order
_atom_site_calc_flag
_atom_site_refinement_flags_posn
_atom_site_refinement_flags_adp
Ag1 Ag -0.03375(4) 0.62775(3) 0.27058(3) 0.02719(15) Uani 1 1 d . .
Ag2 Ag 0.06829(4) 0.49892(3) 0.26590(3) 0.02855(15) Uani 1 1 d . .
Ag3 Ag -0.53129(4) 0.00319(3) 0.26648(3) 0.03083(16) Uani 1 1 d . .
Ag4 Ag -0.42959(4) 0.13475(3) 0.26098(3) 0.03055(16) Uani 1 1 d . .
C1 C 0.1418(5) 0.8019(4) 0.2430(4) 0.0309(19) Uani 1 1 d . .
H1 H 0.155044 0.852267 0.236572 0.037 Uiso 1 1 calc R U
C2 C 0.0684(5) 0.7716(4) 0.2440(4) 0.031(2) Uani 1 1 d . .
H2 H 0.020936 0.797493 0.238640 0.038 Uiso 1 1 calc R U
C3 C 0.2975(5) 0.5635(4) 0.2922(4) 0.035(2) Uani 1 1 d . .
H3 H 0.349456 0.552539 0.300468 0.042 Uiso 1 1 calc R U
C4 C 0.2380(6) 0.5155(5) 0.2910(4) 0.041(2) Uani 1 1 d . .
H4 H 0.242944 0.464645 0.297188 0.049 Uiso 1 1 calc R U
C5 C 0.1475(5) 0.6850(4) 0.2602(3) 0.0275(18) Uani 1 1 d . .
C6 C 0.1893(5) 0.6213(4) 0.2724(4) 0.0286(19) Uani 1 1 d . .
C7 C 0.4765(7) 0.7861(6) 0.1246(4) 0.054(3) Uani 1 1 d . .
H7A H 0.471340 0.836564 0.129233 0.065 Uiso 1 1 calc R U
H7B H 0.515623 0.763620 0.146444 0.065 Uiso 1 1 calc R U
C8 C 0.5167(8) 0.7882(8) 0.0587(6) 0.086(4) Uani 1 1 d . .
H8A H 0.526954 0.738247 0.053744 0.103 Uiso 1 1 calc R U
H8B H 0.476754 0.807859 0.036551 0.103 Uiso 1 1 calc R U
C9 C 0.5962(11) 0.8321(10) 0.0335(7) 0.152(8) Uani 1 1 d . .
H9A H 0.604344 0.858002 0.062521 0.229 Uiso 1 1 calc R U
H9B H 0.594898 0.867197 -0.002783 0.229 Uiso 1 1 calc R U
H9C H 0.643127 0.800938 0.023570 0.229 Uiso 1 1 calc R U
C10 C 0.3045(8) 0.7793(7) 0.1139(5) 0.072(3) Uani 1 1 d . .
H10A H 0.322513 0.763437 0.075957 0.086 Uiso 1 1 calc R U
H10B H 0.244966 0.760321 0.134692 0.086 Uiso 1 1 calc R U
C11 C 0.3066(10) 0.8592(8) 0.0996(6) 0.090(4) Uani 1 1 d . .
H11A H 0.364304 0.878825 0.074198 0.108 Uiso 1 1 calc R U
H11B H 0.294755 0.876013 0.137052 0.108 Uiso 1 1 calc R U
C12 C 0.2430(13) 0.8891(13) 0.0677(9) 0.209(12) Uani 1 1 d . .
H12A H 0.249195 0.867478 0.033502 0.314 Uiso 1 1 calc R U
H12B H 0.253318 0.941755 0.053804 0.314 Uiso 1 1 calc R U
H12C H 0.185306 0.877259 0.095249 0.314 Uiso 1 1 calc R U
C13 C 0.3793(7) 0.6483(6) 0.1413(5) 0.062(3) Uani 1 1 d . .
H13A H 0.324792 0.619270 0.162059 0.074 Uiso 1 1 calc R U
H13B H 0.388967 0.655549 0.097848 0.074 Uiso 1 1 calc R U
C14 C 0.4488(7) 0.6071(7) 0.1575(6) 0.078(4) Uani 1 1 d . .
H14A H 0.446433 0.607515 0.198900 0.094 Uiso 1 1 calc R U
H14B H 0.504527 0.629899 0.130549 0.094 Uiso 1 1 calc R U
C15 C 0.4379(9) 0.5251(6) 0.1516(6) 0.093(5) Uani 1 1 d . .
H15A H 0.381089 0.504130 0.176185 0.139 Uiso 1 1 calc R U
H15B H 0.480711 0.496502 0.165258 0.139 Uiso 1 1 calc R U
H15C H 0.445313 0.524881 0.109847 0.139 Uiso 1 1 calc R U
C16 C 0.3301(7) 0.7663(5) 0.4030(5) 0.056(3) Uani 1 1 d . .
H16A H 0.298007 0.760860 0.445630 0.067 Uiso 1 1 calc R U
H16B H 0.375605 0.732153 0.400995 0.067 Uiso 1 1 calc R U
C17 C 0.3711(6) 0.8420(6) 0.3793(5) 0.053(3) Uani 1 1 d . .
H17A H 0.326773 0.877205 0.379472 0.063 Uiso 1 1 calc R U
H17B H 0.407477 0.847579 0.337555 0.063 Uiso 1 1 calc R U
C18 C 0.4241(8) 0.8575(7) 0.4170(5) 0.065(3) Uani 1 1 d . .
H18A H 0.387646 0.853936 0.457843 0.097 Uiso 1 1 calc R U
H18B H 0.451734 0.906457 0.400377 0.097 Uiso 1 1 calc R U
H18C H 0.467490 0.822228 0.417136 0.097 Uiso 1 1 calc R U
C19 C 0.1735(6) 0.8003(7) 0.3777(5) 0.064(4) Uani 1 1 d . .
H19A H 0.194055 0.846890 0.348251 0.077 Uiso 1 1 calc R U
H19B H 0.125539 0.780176 0.368022 0.077 Uiso 1 1 calc R U
C20 C 0.1384(8) 0.8171(8) 0.4392(6) 0.087(5) Uani 1 1 d . .
H20A H 0.114781 0.771802 0.469457 0.104 Uiso 1 1 calc R U
H20B H 0.184735 0.838230 0.449891 0.104 Uiso 1 1 calc R U
C21 C 0.0693(8) 0.8701(10) 0.4388(8) 0.138(8) Uani 1 1 d . .
H21A H 0.092896 0.914979 0.408976 0.207 Uiso 1 1 calc R U
H21B H 0.047566 0.880715 0.478317 0.207 Uiso 1 1 calc R U
H21C H 0.022984 0.848664 0.429002 0.207 Uiso 1 1 calc R U
C22 C 0.2202(9) 0.6434(8) 0.4198(5) 0.089(5) Uani 1 1 d . .
H22A H 0.262298 0.608222 0.407805 0.106 Uiso 1 1 calc R U
H22B H 0.216824 0.646223 0.460857 0.106 Uiso 1 1 calc R U
C23 C 0.1442(12) 0.6200(10) 0.4191(7) 0.147(9) Uani 1 1 d D .
H23A H 0.143680 0.623719 0.377645 0.176 Uiso 1 1 calc R U
H23B H 0.099140 0.648999 0.438333 0.176 Uiso 1 1 calc R U
C24 C 0.1298(14) 0.5366(7) 0.4559(7) 0.163(10) Uani 1 1 d D .
H24A H 0.177793 0.509797 0.438455 0.244 Uiso 1 1 calc R U
H24B H 0.077238 0.515100 0.453912 0.244 Uiso 1 1 calc R U
H24C H 0.125762 0.534326 0.497602 0.244 Uiso 1 1 calc R U
C25 C -0.2860(5) 0.5488(4) 0.3021(4) 0.034(2) Uani 1 1 d . .
H25 H -0.345083 0.555368 0.311147 0.041 Uiso 1 1 calc R U
C26 C -0.2255(5) 0.5960(4) 0.3025(4) 0.037(2) Uani 1 1 d . .
H26 H -0.235443 0.642183 0.311413 0.044 Uiso 1 1 calc R U
C27 C -0.0879(5) 0.3434(4) 0.2365(4) 0.032(2) Uani 1 1 d . .
H27 H -0.095723 0.298639 0.226813 0.038 Uiso 1 1 calc R U
C28 C -0.0131(5) 0.3727(4) 0.2377(4) 0.034(2) Uani 1 1 d . .
H28 H 0.039988 0.351578 0.228581 0.040 Uiso 1 1 calc R U
C29 C -0.1631(5) 0.5028(4) 0.2791(4) 0.0244(17) Uani 1 1 d . .
C30 C -0.1098(5) 0.4469(4) 0.2609(4) 0.0272(18) Uani 1 1 d . .
C31 C -0.3195(6) 0.4421(6) 0.1241(4) 0.050(3) Uani 1 1 d . .
H31A H -0.318331 0.389794 0.124728 0.060 Uiso 1 1 calc R U
H31B H -0.377760 0.450862 0.146687 0.060 Uiso 1 1 calc R U
C32 C -0.3007(8) 0.4852(7) 0.0585(5) 0.069(4) Uani 1 1 d . .
H32A H -0.305934 0.537413 0.057349 0.083 Uiso 1 1 calc R U
H32B H -0.241823 0.478621 0.035648 0.083 Uiso 1 1 calc R U
C33 C -0.3615(10) 0.4598(10) 0.0303(6) 0.128(7) Uani 1 1 d . .
H33A H -0.419810 0.459464 0.056112 0.192 Uiso 1 1 calc R U
H33B H -0.349425 0.410702 0.025000 0.192 Uiso 1 1 calc R U
H33C H -0.354890 0.492517 -0.008616 0.192 Uiso 1 1 calc R U
C34 C -0.2441(6) 0.5628(5) 0.1517(4) 0.047(2) Uani 1 1 d . .
H34A H -0.208942 0.577336 0.174621 0.056 Uiso 1 1 calc R U
H34B H -0.215800 0.584859 0.108973 0.056 Uiso 1 1 calc R U
C35 C -0.3308(6) 0.5944(5) 0.1702(5) 0.051(3) Uani 1 1 d . .
H35A H -0.362722 0.588107 0.142549 0.061 Uiso 1 1 calc R U
H35B H -0.363544 0.567342 0.210761 0.061 Uiso 1 1 calc R U
C36 C -0.3226(7) 0.6725(5) 0.1696(5) 0.062(3) Uani 1 1 d . .
H36A H -0.282804 0.680055 0.191128 0.093 Uiso 1 1 calc R U
H36B H -0.378264 0.688293 0.188955 0.093 Uiso 1 1 calc R U
H36C H -0.301434 0.700733 0.128261 0.093 Uiso 1 1 calc R U
C37 C -0.1388(7) 0.4564(6) 0.1149(5) 0.063(3) Uani 1 1 d . .
H37A H -0.126950 0.495344 0.078110 0.076 Uiso 1 1 calc R U
H37B H -0.098064 0.465048 0.136012 0.076 Uiso 1 1 calc R U
C38 C -0.1223(7) 0.3856(6) 0.0974(5) 0.061(3) Uani 1 1 d . .
H38A H -0.154800 0.380326 0.069876 0.074 Uiso 1 1 calc R U
H38B H -0.142242 0.345435 0.133379 0.074 Uiso 1 1 calc R U
C39 C -0.0276(8) 0.3805(8) 0.0670(6) 0.101(5) Uani 1 1 d . .
H39A H -0.014731 0.399308 0.023828 0.151 Uiso 1 1 calc R U
H39B H -0.013551 0.329832 0.075142 0.151 Uiso 1 1 calc R U
H39C H 0.006012 0.409188 0.082476 0.151 Uiso 1 1 calc R U
C40 C -0.4063(8) 0.2805(6) 0.4009(5) 0.062(3) Uani 1 1 d . .
H40A H -0.406264 0.256141 0.441679 0.074 Uiso 1 1 calc R U
H40B H -0.449088 0.317134 0.404910 0.074 Uiso 1 1 calc R U
C41 C -0.4345(7) 0.2265(6) 0.3745(5) 0.062(3) Uani 1 1 d . .
H41A H -0.392090 0.189512 0.370283 0.074 Uiso 1 1 calc R U
H41B H -0.436037 0.250467 0.334053 0.074 Uiso 1 1 calc R U
C42 C -0.5227(8) 0.1878(6) 0.4108(5) 0.072(4) Uani 1 1 d . .
H42A H -0.520967 0.161148 0.450111 0.108 Uiso 1 1 calc R U
H42B H -0.537776 0.153941 0.389548 0.108 Uiso 1 1 calc R U
H42C H -0.565237 0.223840 0.415586 0.108 Uiso 1 1 calc R U
C43 C -0.2896(10) 0.3808(6) 0.4158(5) 0.079(4) Uani 1 1 d . .
H43A H -0.282332 0.346843 0.451304 0.095 Uiso 1 1 calc R U
H43B H -0.236680 0.412410 0.396457 0.095 Uiso 1 1 calc R U
C44 C -0.3588(11) 0.4254(7) 0.4353(5) 0.099(5) Uani 1 1 d . .
H44A H -0.408545 0.393852 0.462857 0.118 Uiso 1 1 calc R U
H44B H -0.375044 0.451568 0.400254 0.118 Uiso 1 1 calc R U
C45 C -0.3347(12) 0.4816(7) 0.4674(6) 0.111(6) Uani 1 1 d . .
H45A H -0.320964 0.455910 0.503139 0.167 Uiso 1 1 calc R U
H45B H -0.382797 0.511204 0.478979 0.167 Uiso 1 1 calc R U
H45C H -0.285400 0.512945 0.440338 0.167 Uiso 1 1 calc R U
C46 C -0.2252(7) 0.2590(5) 0.3676(5) 0.053(3) Uani 1 1 d . .
H46A H -0.219646 0.234310 0.334721 0.064 Uiso 1 1 calc R U
H46B H -0.169893 0.285684 0.359253 0.064 Uiso 1 1 calc R U
C47 C -0.2372(10) 0.2021(7) 0.4227(5) 0.080(4) Uani 1 1 d . .
H47A H -0.290434 0.172413 0.430952 0.096 Uiso 1 1 calc R U
H47B H -0.242916 0.225055 0.456530 0.096 Uiso 1 1 calc R U
C48 C -0.1642(9) 0.1535(7) 0.4180(6) 0.080(4) Uani 1 1 d . .
H48A H -0.162444 0.126207 0.387661 0.121 Uiso 1 1 calc R U
H48B H -0.171899 0.119630 0.456598 0.121 Uiso 1 1 calc R U
H48C H -0.110760 0.183001 0.406696 0.121 Uiso 1 1 calc R U
C49 C -0.7843(5) 0.0652(4) 0.3008(4) 0.034(2) Uani 1 1 d . .
H49 H -0.843405 0.053826 0.310013 0.041 Uiso 1 1 calc R U
C50 C -0.7230(5) 0.0165(5) 0.3028(4) 0.040(2) Uani 1 1 d . .
H50 H -0.733048 -0.034670 0.314592 0.048 Uiso 1 1 calc R U
C51 C -0.5861(5) 0.3066(4) 0.2293(4) 0.031(2) Uani 1 1 d . .
H51 H -0.595073 0.356759 0.220596 0.037 Uiso 1 1 calc R U
C52 C -0.5102(5) 0.2773(4) 0.2286(4) 0.0292(19) Uani 1 1 d . .
H52 H -0.457232 0.303867 0.218398 0.035 Uiso 1 1 calc R U
C53 C -0.6599(5) 0.1245(4) 0.2739(4) 0.0292(19) Uani 1 1 d . .
C54 C -0.6066(5) 0.1892(4) 0.2550(4) 0.0266(18) Uani 1 1 d . .
C55 C -0.8332(8) 0.2652(6) 0.1274(5) 0.064(3) Uani 1 1 d . .
H55A H -0.889498 0.242209 0.152876 0.076 Uiso 1 1 calc R U
H55B H -0.833810 0.317422 0.127207 0.076 Uiso 1 1 calc R U
C56 C -0.8210(14) 0.2572(7) 0.0622(6) 0.130(8) Uani 1 1 d . .
H56A H -0.764856 0.237300 0.049370 0.156 Uiso 1 1 calc R U
H56B H -0.863680 0.218803 0.065625 0.156 Uiso 1 1 calc R U
C57 C -0.8242(17) 0.3087(11) 0.0179(6) 0.225(15) Uani 1 1 d . .
H57A H -0.780596 0.347263 0.010916 0.338 Uiso 1 1 calc R U
H57B H -0.880331 0.328212 0.027064 0.338 Uiso 1 1 calc R U
H57C H -0.814125 0.289607 -0.017941 0.338 Uiso 1 1 calc R U
C58 C -0.7528(7) 0.1323(5) 0.1539(5) 0.050(3) Uani 1 1 d . .
H58A H -0.726346 0.132345 0.111371 0.061 Uiso 1 1 calc R U
H58B H -0.716077 0.106301 0.176357 0.061 Uiso 1 1 calc R U
C59 C -0.8371(8) 0.0905(5) 0.1749(5) 0.061(3) Uani 1 1 d . .
H59A H -0.870805 0.110877 0.148146 0.073 Uiso 1 1 calc R U
H59B H -0.868005 0.096291 0.215419 0.073 Uiso 1 1 calc R U
C60 C -0.8297(8) 0.0102(5) 0.1766(6) 0.078(4) Uani 1 1 d . .
H60A H -0.806693 0.003597 0.135906 0.117 Uiso 1 1 calc R U
H60B H -0.886008 -0.015336 0.195238 0.117 Uiso 1 1 calc R U
H60C H -0.791791 -0.009368 0.199896 0.117 Uiso 1 1 calc R U
C61 C -0.6532(7) 0.2633(6) 0.1091(5) 0.061(3) Uani 1 1 d . .
H61A H -0.608439 0.242265 0.126123 0.074 Uiso 1 1 calc R U
H61B H -0.646915 0.245607 0.072495 0.074 Uiso 1 1 calc R U
C62 C -0.6344(6) 0.3454(5) 0.0902(5) 0.053(3) Uani 1 1 d . .
H62A H -0.681747 0.367921 0.077088 0.063 Uiso 1 1 calc R U
H62B H -0.631999 0.363288 0.125262 0.063 Uiso 1 1 calc R U
C63 C -0.5532(10) 0.3694(7) 0.0411(8) 0.142(8) Uani 1 1 d . .
H63A H -0.507193 0.341808 0.050958 0.212 Uiso 1 1 calc R U
H63B H -0.540024 0.421146 0.036265 0.212 Uiso 1 1 calc R U
H63C H -0.559235 0.361094 0.003800 0.212 Uiso 1 1 calc R U
C64 C -0.8962(7) 0.2754(6) 0.4019(5) 0.063(3) Uani 1 1 d . .
H64A H -0.939686 0.236476 0.407601 0.076 Uiso 1 1 calc R U
H64B H -0.892930 0.277414 0.441839 0.076 Uiso 1 1 calc R U
C65 C -0.9243(7) 0.3443(7) 0.3754(5) 0.071(4) Uani 1 1 d . .
H65A H -0.927172 0.342715 0.335253 0.085 Uiso 1 1 calc R U
H65B H -0.881623 0.383520 0.370346 0.085 Uiso 1 1 calc R U
C66 C -1.0161(8) 0.3633(7) 0.4146(5) 0.081(4) Uani 1 1 d . .
H66A H -1.059216 0.325623 0.418652 0.122 Uiso 1 1 calc R U
H66B H -1.030930 0.410174 0.394707 0.122 Uiso 1 1 calc R U
H66C H -1.013688 0.365707 0.454271 0.122 Uiso 1 1 calc R U
C67 C -0.7780(8) 0.1672(6) 0.4116(5) 0.061(3) Uani 1 1 d . .
H67A H -0.728260 0.144486 0.389862 0.073 Uiso 1 1 calc R U
H67B H -0.765123 0.180253 0.445665 0.073 Uiso 1 1 calc R U
C68 C -0.8536(9) 0.1140(6) 0.4344(5) 0.073(4) Uani 1 1 d . .
H68A H -0.874160 0.107977 0.400985 0.087 Uiso 1 1 calc R U
H68B H -0.900073 0.131675 0.463464 0.087 Uiso 1 1 calc R U
C69 C -0.8272(10) 0.0404(7) 0.4648(6) 0.091(5) Uani 1 1 d . .
H69A H -0.797956 0.014795 0.434268 0.137 Uiso 1 1 calc R U
H69B H -0.877971 0.010967 0.492004 0.137 Uiso 1 1 calc R U
H69C H -0.789151 0.049033 0.487285 0.137 Uiso 1 1 calc R U
C70 C -0.7179(6) 0.3167(5) 0.3627(4) 0.043(2) Uani 1 1 d . .
H70A H -0.662157 0.295629 0.351938 0.052 Uiso 1 1 calc R U
H70B H -0.715303 0.360638 0.330933 0.052 Uiso 1 1 calc R U
C71 C -0.7273(9) 0.3408(6) 0.4192(5) 0.068(3) Uani 1 1 d . .
H71A H -0.728521 0.298116 0.451691 0.082 Uiso 1 1 calc R U
H71B H -0.781897 0.363628 0.430502 0.082 Uiso 1 1 calc R U
C72 C -0.6548(8) 0.3947(7) 0.4123(5) 0.068(3) Uani 1 1 d . .
H72A H -0.600541 0.372749 0.399859 0.103 Uiso 1 1 calc R U
H72B H -0.661247 0.407459 0.450446 0.103 Uiso 1 1 calc R U
H72C H -0.655801 0.438396 0.382009 0.103 Uiso 1 1 calc R U
C73 C -0.3543(5) -0.1559(5) 0.2385(4) 0.037(2) Uani 1 1 d . .
H73 H -0.339897 -0.202194 0.231341 0.045 Uiso 1 1 calc R U
C74 C -0.4279(5) -0.1250(4) 0.2384(4) 0.038(2) Uani 1 1 d . .
H74 H -0.474561 -0.147110 0.231686 0.045 Uiso 1 1 calc R U
C75 C -0.2072(7) 0.0514(5) 0.2961(5) 0.058(3) Uani 1 1 d . .
H75 H -0.156130 0.056653 0.305683 0.070 Uiso 1 1 calc R U
C76 C -0.2663(6) 0.1022(5) 0.2944(5) 0.051(3) Uani 1 1 d . .
H76 H -0.262870 0.148687 0.302512 0.062 Uiso 1 1 calc R U
C77 C -0.3491(5) -0.0491(4) 0.2572(4) 0.0279(19) Uani 1 1 d . .
C78 C -0.3094(5) 0.0073(4) 0.2721(4) 0.0292(19) Uani 1 1 d . .
C79 C -0.0197(10) -0.0874(11) 0.1340(6) 0.150(5) Uani 1 1 d . .
H79A H 0.018604 -0.084291 0.158211 0.180 Uiso 1 1 calc R U
H79B H -0.033871 -0.139400 0.138530 0.180 Uiso 1 1 calc R U
C80 C 0.0295(11) -0.0552(10) 0.0683(7) 0.150(5) Uani 1 1 d D .
H80A H 0.078127 -0.022966 0.065775 0.180 Uiso 1 1 calc R U
H80B H -0.008009 -0.025903 0.048367 0.180 Uiso 1 1 calc R U
C81 C 0.0633(9) -0.1188(10) 0.0353(6) 0.150(5) Uani 1 1 d D .
H81A H 0.123838 -0.122938 0.030986 0.224 Uiso 1 1 calc R U
H81B H 0.054988 -0.107693 -0.004213 0.224 Uiso 1 1 calc R U
H81C H 0.031709 -0.164587 0.058955 0.224 Uiso 1 1 calc R U
C82 C -0.0764(14) 0.0456(8) 0.1522(7) 0.169(9) Uani 1 1 d D .
H82A H -0.050978 0.046830 0.184354 0.203 Uiso 1 1 calc R U
H82B H -0.028783 0.053980 0.114674 0.203 Uiso 1 1 calc R U
C83 C -0.1238(15) 0.1055(9) 0.1477(11) 0.210(11) Uani 1 1 d D .
H83A H -0.180108 0.094693 0.178209 0.253 Uiso 1 1 calc R U
H83B H -0.132409 0.118005 0.107865 0.253 Uiso 1 1 calc R U
C84 C -0.0745(11) 0.1724(8) 0.1574(10) 0.196(11) Uani 1 1 d D .
H84A H -0.066164 0.159745 0.196883 0.294 Uiso 1 1 calc R U
H84B H -0.108075 0.214946 0.154533 0.294 Uiso 1 1 calc R U
H84C H -0.019171 0.183380 0.126661 0.294 Uiso 1 1 calc R U
C85 C -0.1790(12) -0.0448(9) 0.1158(8) 0.121(4) Uani 1 1 d . .
H85A H -0.235146 -0.027092 0.132940 0.145 Uiso 1 1 calc R U
H85B H -0.150222 -0.009741 0.077872 0.145 Uiso 1 1 calc R U
C86 C -0.1918(12) -0.1129(9) 0.1028(7) 0.121(4) Uani 1 1 d . .
H86A H -0.242431 -0.139489 0.133886 0.145 Uiso 1 1 calc R U
H86B H -0.142345 -0.141568 0.105406 0.145 Uiso 1 1 calc R U
C87 C -0.2040(11) -0.1084(9) 0.0407(7) 0.121(4) Uani 1 1 d . .
H87A H -0.250700 -0.077815 0.036563 0.182 Uiso 1 1 calc R U
H87B H -0.217432 -0.157123 0.037081 0.182 Uiso 1 1 calc R U
H87C H -0.151664 -0.087496 0.009351 0.182 Uiso 1 1 calc R U
C88 C -0.1824(9) -0.2137(6) 0.4081(5) 0.070(4) Uani 1 1 d . .
H88A H -0.140189 -0.178181 0.410070 0.084 Uiso 1 1 calc R U
H88B H -0.218429 -0.234255 0.449481 0.084 Uiso 1 1 calc R U
C89 C -0.1339(7) -0.2757(5) 0.3839(4) 0.049(3) Uani 1 1 d . .
H89A H -0.175366 -0.312453 0.382753 0.059 Uiso 1 1 calc R U
H89B H -0.097411 -0.255972 0.342454 0.059 Uiso 1 1 calc R U
C90 C -0.0796(8) -0.3117(6) 0.4207(5) 0.062(3) Uani 1 1 d . .
H90A H -0.037332 -0.275877 0.421177 0.093 Uiso 1 1 calc R U
H90B H -0.050552 -0.350386 0.403374 0.093 Uiso 1 1 calc R U
H90C H -0.115382 -0.332295 0.461575 0.093 Uiso 1 1 calc R U
C91 C -0.3322(7) -0.2355(7) 0.3757(6) 0.095(5) Uani 1 1 d . .
H91A H -0.379975 -0.210602 0.364908 0.114 Uiso 1 1 calc R U
H91B H -0.308668 -0.264828 0.346110 0.114 Uiso 1 1 calc R U
C92 C -0.3677(9) -0.2868(8) 0.4360(7) 0.135(8) Uani 1 1 d . .
H92A H -0.391269 -0.259187 0.466798 0.162 Uiso 1 1 calc R U
H92B H -0.322179 -0.315524 0.446761 0.162 Uiso 1 1 calc R U
C93 C -0.4378(9) -0.3373(9) 0.4328(10) 0.194(13) Uani 1 1 d . .
H93A H -0.412949 -0.367600 0.404899 0.290 Uiso 1 1 calc R U
H93B H -0.480232 -0.308277 0.418992 0.290 Uiso 1 1 calc R U
H93C H -0.465063 -0.368255 0.472471 0.290 Uiso 1 1 calc R U
C94 C -0.2847(8) -0.0919(9) 0.4253(6) 0.100(5) Uani 1 1 d . .
H94A H -0.285380 -0.113884 0.466689 0.120 Uiso 1 1 calc R U
H94B H -0.248885 -0.045848 0.410000 0.120 Uiso 1 1 calc R U
C95 C -0.3624(11) -0.0841(16) 0.4201(7) 0.214(16) Uani 1 1 d . .
H95A H -0.402808 -0.126404 0.442467 0.257 Uiso 1 1 calc R U
H95B H -0.363485 -0.068928 0.378330 0.257 Uiso 1 1 calc R U
C96 C -0.3718(12) -0.0116(8) 0.4573(7) 0.118(7) Uani 1 1 d . .
H96A H -0.351720 -0.026049 0.492327 0.177 Uiso 1 1 calc R U
H96B H -0.431373 -0.000203 0.470053 0.177 Uiso 1 1 calc R U
H96C H -0.337439 0.031254 0.430064 0.177 Uiso 1 1 calc R U
Cl1 Cl 0.34636(12) 0.86419(10) 0.23907(9) 0.0269(4) Uani 1 1 d . .
Cl2 Cl 0.44488(13) 0.70315(11) 0.27946(11) 0.0373(5) Uani 1 1 d . .
Cl3 Cl -0.42351(13) 0.42023(11) 0.28210(10) 0.0366(5) Uani 1 1 d . .
Cl4 Cl -0.28852(13) 0.28821(11) 0.23079(10) 0.0326(5) Uani 1 1 d . .
Cl5 Cl -0.92319(13) 0.20354(11) 0.28539(11) 0.0380(5) Uani 1 1 d . .
Cl6 Cl -0.78850(12) 0.36525(10) 0.22851(10) 0.0313(5) Uani 1 1 d . .
Cl7 Cl -0.15554(12) -0.21792(10) 0.24173(10) 0.0326(5) Uani 1 1 d . .
Cl8 Cl -0.06002(15) -0.08240(12) 0.28881(12) 0.0458(6) Uani 1 1 d . .
N1 N 0.1950(4) 0.7481(4) 0.2529(3) 0.0270(15) Uani 1 1 d . .
N2 N 0.0714(4) 0.6975(3) 0.2541(3) 0.0285(16) Uani 1 1 d . .
N3 N 0.2683(4) 0.6318(3) 0.2791(3) 0.0295(16) Uani 1 1 d . .
N4 N 0.1685(4) 0.5506(3) 0.2795(3) 0.0325(17) Uani 1 1 d . .
N5 N -0.2460(4) 0.4888(3) 0.2860(3) 0.0297(16) Uani 1 1 d . .
N6 N -0.1467(4) 0.5676(4) 0.2882(3) 0.0332(17) Uani 1 1 d . .
N7 N -0.1498(4) 0.3901(3) 0.2519(3) 0.0291(16) Uani 1 1 d . .
N8 N -0.0270(4) 0.4382(3) 0.2542(3) 0.0295(16) Uani 1 1 d . .
N9 N -0.7440(4) 0.1338(3) 0.2830(3) 0.0275(15) Uani 1 1 d . .
N10 N -0.6455(4) 0.0534(3) 0.2852(3) 0.0338(17) Uani 1 1 d . .
N11 N -0.6465(4) 0.2510(4) 0.2448(3) 0.0304(16) Uani 1 1 d . .
N12 N -0.5231(4) 0.2033(3) 0.2449(3) 0.0294(16) Uani 1 1 d . .
N13 N -0.3037(4) -0.1074(3) 0.2511(3) 0.0292(16) Uani 1 1 d . .
N14 N -0.4260(4) -0.0571(4) 0.2492(3) 0.0326(17) Uani 1 1 d . .
N15 N -0.2342(5) -0.0073(4) 0.2817(3) 0.0366(18) Uani 1 1 d . .
N16 N -0.3310(5) 0.0745(4) 0.2791(3) 0.0393(19) Uani 1 1 d . .
Os1 Os 0.31422(2) 0.73713(2) 0.26323(2) 0.02455(9) Uani 1 1 d . .
Os2 Os -0.27816(2) 0.39662(2) 0.26322(2) 0.02657(10) Uani 1 1 d . .
Os3 Os -0.77721(2) 0.23874(2) 0.26095(2) 0.02535(9) Uani 1 1 d . .
Os4 Os -0.18661(2) -0.10465(2) 0.26651(2) 0.02885(10) Uani 1 1 d . .
P1 P 0.37098(16) 0.73697(14) 0.16046(11) 0.0404(6) Uani 1 1 d . .
P2 P 0.25834(17) 0.73902(13) 0.36574(11) 0.0417(6) Uani 1 1 d . .
P3 P -0.24651(14) 0.46405(13) 0.16256(11) 0.0357(5) Uani 1 1 d . .
P4 P -0.30445(18) 0.32731(13) 0.36256(11) 0.0441(6) Uani 1 1 d . .
P5 P -0.75370(16) 0.22655(13) 0.16131(11) 0.0368(6) Uani 1 1 d . .
P6 P -0.79712(18) 0.25205(13) 0.35995(11) 0.0438(6) Uani 1 1 d . .
P7 P -0.11841(16) -0.04579(14) 0.16569(12) 0.0439(6) Uani 1 1 d . .
P8 P -0.2487(2) -0.16529(15) 0.36748(12) 0.0609(9) Uani 1 1 d . .

loop_
_atom_site_aniso_label
_atom_site_aniso_U_11
_atom_site_aniso_U_22
_atom_site_aniso_U_33
_atom_site_aniso_U_23
_atom_site_aniso_U_13
_atom_site_aniso_U_12
Ag1 0.0235(3) 0.0220(3) 0.0415(4) -0.0129(3) -0.0138(3) 0.0032(2)
Ag2 0.0269(3) 0.0210(3) 0.0452(4) -0.0113(3) -0.0193(3) 0.0037(3)
Ag3 0.0260(3) 0.0199(3) 0.0458(4) -0.0070(3) -0.0102(3) 0.0075(3)
Ag4 0.0321(4) 0.0215(3) 0.0450(4) -0.0110(3) -0.0199(3) 0.0107(3)
C1 0.026(5) 0.021(4) 0.051(6) -0.017(4) -0.014(4) 0.002(4)
C2 0.020(4) 0.019(4) 0.054(6) -0.010(4) -0.006(4) 0.007(3)
C3 0.032(5) 0.022(5) 0.061(6) -0.013(4) -0.026(4) 0.007(4)
C4 0.044(6) 0.025(5) 0.072(7) -0.018(5) -0.041(5) 0.017(4)
C5 0.036(5) 0.025(4) 0.025(4) -0.007(3) -0.013(4) 0.003(4)
C6 0.027(4) 0.031(5) 0.035(5) -0.011(4) -0.019(4) 0.001(4)
C7 0.056(7) 0.052(7) 0.052(7) -0.020(5) -0.006(5) 0.001(5)
C8 0.072(9) 0.103(11) 0.069(9) -0.038(8) 0.010(7) 0.018(8)
C9 0.135(16) 0.166(19) 0.092(13) -0.014(12) 0.051(12) -0.016(14)
C10 0.080(9) 0.098(7) 0.053(7) -0.033(6) -0.033(6) 0.008(7)
C11 0.118(11) 0.099(7) 0.069(9) -0.023(7) -0.051(8) 0.015(7)
C12 0.23(2) 0.31(3) 0.155(19) -0.091(19) -0.134(18) 0.16(2)
C13 0.063(7) 0.067(8) 0.059(7) -0.038(6) -0.007(6) 0.011(6)
C14 0.043(7) 0.098(10) 0.102(11) -0.054(9) -0.012(7) 0.009(7)
C15 0.098(11) 0.059(8) 0.122(12) -0.055(8) -0.008(9) 0.039(8)
C16 0.081(8) 0.047(6) 0.050(7) -0.019(5) -0.029(6) 0.003(6)
C17 0.048(6) 0.056(7) 0.055(7) -0.003(5) -0.026(5) -0.002(5)
C18 0.082(9) 0.080(9) 0.048(7) -0.025(6) -0.037(6) 0.010(7)
C19 0.033(6) 0.119(11) 0.051(7) -0.053(7) -0.004(5) -0.009(6)
C20 0.055(8) 0.126(12) 0.088(10) -0.080(9) 0.005(7) -0.011(8)
C21 0.040(8) 0.22(2) 0.179(17) -0.164(17) 0.011(9) -0.005(10)
C22 0.095(11) 0.119(12) 0.044(7) -0.040(8) 0.008(7) -0.051(9)
C23 0.103(14) 0.27(3) 0.076(12) -0.070(15) -0.012(10) 0.040(17)
C24 0.26(3) 0.055(10) 0.107(14) -0.018(9) 0.046(14) -0.080(13)
C25 0.019(4) 0.024(5) 0.061(6) -0.019(4) -0.010(4) 0.006(4)
C26 0.021(4) 0.021(4) 0.073(7) -0.021(4) -0.013(4) 0.010(4)
C27 0.026(4) 0.024(5) 0.053(6) -0.017(4) -0.017(4) 0.009(4)
C28 0.031(5) 0.024(5) 0.058(6) -0.017(4) -0.027(4) 0.013(4)
C29 0.021(4) 0.017(4) 0.039(5) -0.010(3) -0.013(4) 0.000(3)
C30 0.032(5) 0.020(4) 0.035(5) -0.014(4) -0.013(4) 0.000(4)
C31 0.038(6) 0.058(7) 0.061(7) -0.019(5) -0.023(5) 0.024(5)
C32 0.094(9) 0.082(9) 0.054(7) -0.030(6) -0.044(7) 0.044(7)
C33 0.121(13) 0.22(2) 0.079(11) -0.072(13) -0.062(10) 0.076(14)
C34 0.049(6) 0.030(5) 0.053(6) 0.002(4) -0.011(5) 0.006(4)
C35 0.050(6) 0.037(6) 0.069(7) -0.011(5) -0.025(5) 0.024(5)
C36 0.052(7) 0.043(6) 0.078(8) -0.005(6) -0.007(6) 0.013(5)
C37 0.069(8) 0.071(8) 0.041(6) -0.007(5) -0.008(5) 0.036(6)
C38 0.053(7) 0.055(7) 0.078(8) -0.018(6) -0.020(6) -0.003(6)
C39 0.062(9) 0.127(13) 0.099(11) -0.032(10) 0.001(8) 0.040(9)
C40 0.079(8) 0.050(7) 0.053(7) -0.009(5) -0.017(6) -0.001(6)
C41 0.072(8) 0.076(8) 0.042(6) -0.024(6) -0.018(6) 0.003(7)
C42 0.095(10) 0.059(8) 0.045(7) -0.008(6) 0.000(6) -0.007(7)
C43 0.157(14) 0.034(6) 0.058(8) -0.018(6) -0.044(8) 0.025(8)
C44 0.161(15) 0.075(10) 0.043(7) -0.003(7) -0.013(8) 0.031(10)
C45 0.23(2) 0.057(8) 0.077(10) -0.047(8) -0.067(11) 0.026(10)
C46 0.067(7) 0.033(6) 0.064(7) -0.010(5) -0.027(6) 0.001(5)
C47 0.128(12) 0.061(8) 0.051(8) -0.008(6) -0.030(8) 0.020(8)
C48 0.119(12) 0.068(8) 0.076(9) -0.018(7) -0.060(9) 0.032(8)
C49 0.027(5) 0.016(4) 0.052(6) -0.005(4) -0.006(4) -0.002(3)
C50 0.032(5) 0.024(5) 0.055(6) -0.006(4) -0.004(4) 0.006(4)
C51 0.028(4) 0.018(4) 0.054(6) -0.010(4) -0.022(4) 0.003(4)
C52 0.017(4) 0.026(5) 0.048(5) -0.011(4) -0.013(4) 0.003(3)
C53 0.027(4) 0.022(4) 0.043(5) -0.012(4) -0.014(4) 0.013(4)
C54 0.026(4) 0.016(4) 0.038(5) -0.003(3) -0.012(4) 0.007(3)
C55 0.105(10) 0.038(6) 0.069(8) -0.012(5) -0.059(7) 0.006(6)
C56 0.29(3) 0.049(8) 0.092(11) -0.010(8) -0.126(15) 0.019(11)
C57 0.42(4) 0.21(2) 0.041(9) -0.035(12) -0.065(16) 0.20(3)
C58 0.063(7) 0.040(6) 0.051(6) -0.020(5) -0.014(5) -0.003(5)
C59 0.090(9) 0.039(6) 0.057(7) -0.016(5) -0.022(6) -0.002(6)
C60 0.093(10) 0.027(6) 0.104(10) -0.030(6) -0.006(8) -0.019(6)
C61 0.074(8) 0.053(7) 0.047(7) -0.010(5) -0.004(6) -0.020(6)
C62 0.052(6) 0.032(6) 0.075(8) -0.017(5) -0.019(6) 0.007(5)
C63 0.121(14) 0.049(9) 0.171(17) -0.004(10) 0.067(12) -0.024(9)
C64 0.066(8) 0.057(7) 0.062(8) -0.016(6) -0.011(6) 0.013(6)
C65 0.064(8) 0.081(9) 0.054(7) -0.004(6) -0.007(6) 0.021(7)
C66 0.089(10) 0.066(8) 0.058(8) 0.002(6) 0.014(7) 0.030(7)
C67 0.080(9) 0.051(7) 0.063(7) -0.020(6) -0.033(6) 0.014(6)
C68 0.114(11) 0.053(7) 0.038(6) -0.002(5) -0.011(7) -0.007(7)
C69 0.145(14) 0.067(9) 0.064(9) -0.002(7) -0.043(9) 0.001(9)
C70 0.061(7) 0.028(5) 0.044(6) -0.012(4) -0.020(5) 0.006(5)
C71 0.105(10) 0.054(7) 0.063(8) -0.031(6) -0.040(7) 0.014(7)
C72 0.088(9) 0.073(9) 0.060(8) -0.022(6) -0.042(7) 0.008(7)
C73 0.023(4) 0.023(5) 0.066(7) -0.015(4) -0.009(4) -0.001(4)
C74 0.027(5) 0.022(5) 0.065(6) -0.015(4) -0.012(4) -0.003(4)
C75 0.063(7) 0.043(6) 0.102(9) -0.036(6) -0.058(7) 0.028(5)
C76 0.059(7) 0.027(5) 0.097(9) -0.031(5) -0.053(6) 0.019(5)
C77 0.020(4) 0.023(4) 0.040(5) -0.012(4) -0.006(4) 0.004(3)
C78 0.026(4) 0.020(4) 0.049(5) -0.012(4) -0.020(4) 0.011(4)
C79 0.090(7) 0.238(14) 0.075(7) 0.004(8) 0.014(5) 0.037(8)
C80 0.090(7) 0.238(14) 0.075(7) 0.004(8) 0.014(5) 0.037(8)
C81 0.090(7) 0.238(14) 0.075(7) 0.004(8) 0.014(5) 0.037(8)
C82 0.31(2) 0.074(9) 0.063(10) 0.028(8) 0.006(13) -0.034(13)
C83 0.30(2) 0.080(9) 0.20(2) 0.009(12) -0.020(17) -0.035(12)
C84 0.111(13) 0.054(9) 0.32(3) -0.024(13) 0.080(15) -0.017(9)
C85 0.165(10) 0.113(8) 0.115(8) -0.033(7) -0.081(7) 0.019(8)
C86 0.165(10) 0.113(8) 0.115(8) -0.033(7) -0.081(7) 0.019(8)
C87 0.165(10) 0.113(8) 0.115(8) -0.033(7) -0.081(7) 0.019(8)
C88 0.131(12) 0.042(6) 0.044(7) -0.014(5) -0.034(7) 0.017(7)
C89 0.057(6) 0.049(6) 0.041(6) -0.010(5) -0.014(5) 0.016(5)
C90 0.082(8) 0.061(7) 0.047(7) -0.006(5) -0.031(6) 0.017(6)
C91 0.037(6) 0.090(10) 0.099(10) 0.041(8) 0.021(6) 0.031(6)
C92 0.061(9) 0.103(12) 0.143(15) 0.054(10) 0.053(9) 0.034(9)
C93 0.046(9) 0.116(14) 0.28(3) 0.094(16) 0.048(12) 0.024(9)
C94 0.062(9) 0.130(13) 0.077(10) 0.044(9) -0.025(7) -0.012(9)
C95 0.082(13) 0.44(4) 0.072(12) 0.057(18) -0.034(10) -0.11(2)
C96 0.175(18) 0.075(10) 0.092(12) -0.033(9) -0.012(11) 0.055(11)
Cl1 0.0258(10) 0.0208(10) 0.0354(11) -0.0086(8) -0.0097(8) 0.0009(8)
Cl2 0.0277(11) 0.0301(12) 0.0619(15) -0.0132(10) -0.0235(10) 0.0048(9)
Cl3 0.0248(11) 0.0325(12) 0.0562(14) -0.0163(10) -0.0132(10) 0.0035(9)
Cl4 0.0291(11) 0.0237(11) 0.0518(13) -0.0155(9) -0.0172(10) 0.0016(8)
Cl5 0.0234(11) 0.0271(11) 0.0614(15) -0.0080(10) -0.0118(10) 0.0029(9)
Cl6 0.0290(11) 0.0201(10) 0.0490(13) -0.0100(9) -0.0166(9) 0.0086(8)
Cl7 0.0265(10) 0.0229(11) 0.0496(13) -0.0131(9) -0.0100(9) 0.0096(8)
Cl8 0.0446(14) 0.0360(13) 0.0762(18) -0.0231(12) -0.0402(13) 0.0178(11)
N1 0.021(3) 0.028(4) 0.034(4) -0.009(3) -0.011(3) 0.003(3)
N2 0.022(4) 0.025(4) 0.042(4) -0.009(3) -0.014(3) 0.006(3)
N3 0.036(4) 0.019(4) 0.040(4) -0.012(3) -0.018(3) 0.004(3)
N4 0.037(4) 0.014(3) 0.054(5) -0.007(3) -0.027(4) 0.003(3)
N5 0.024(4) 0.017(4) 0.050(5) -0.013(3) -0.011(3) 0.000(3)
N6 0.021(4) 0.025(4) 0.052(5) -0.016(3) -0.004(3) 0.003(3)
N7 0.026(4) 0.015(3) 0.051(5) -0.008(3) -0.017(3) 0.008(3)
N8 0.031(4) 0.023(4) 0.046(4) -0.016(3) -0.024(3) 0.009(3)
N9 0.024(4) 0.018(3) 0.044(4) -0.010(3) -0.013(3) 0.008(3)
N10 0.024(4) 0.018(4) 0.062(5) -0.009(3) -0.016(3) 0.004(3)
N11 0.025(4) 0.023(4) 0.044(4) -0.007(3) -0.012(3) 0.005(3)
N12 0.030(4) 0.015(3) 0.044(4) -0.002(3) -0.018(3) 0.000(3)
N13 0.025(4) 0.017(4) 0.050(5) -0.012(3) -0.015(3) 0.004(3)
N14 0.026(4) 0.027(4) 0.049(5) -0.016(3) -0.013(3) 0.010(3)
N15 0.045(5) 0.021(4) 0.057(5) -0.016(3) -0.030(4) 0.017(3)
N16 0.044(5) 0.029(4) 0.060(5) -0.020(4) -0.032(4) 0.017(4)
Os1 0.02331(18) 0.02009(18) 0.0346(2) -0.01060(14) -0.01220(14) 0.00284(13)
Os2 0.02320(18) 0.01980(18) 0.0409(2) -0.00959(14) -0.01411(15) 0.00212(13)
Os3 0.02268(18) 0.01835(17) 0.0371(2) -0.00929(14) -0.01013(14) 0.00622(13)
Os4 0.02814(19) 0.01907(18) 0.0413(2) -0.00661(14) -0.01386(15) 0.00748(14)
P1 0.0430(14) 0.0406(14) 0.0417(14) -0.0216(12) -0.0105(11) 0.0045(11)
P2 0.0575(16) 0.0310(13) 0.0332(13) -0.0086(10) -0.0076(12) -0.0113(12)
P3 0.0301(12) 0.0335(13) 0.0431(14) -0.0065(11) -0.0122(10) 0.0078(10)
P4 0.0640(18) 0.0251(13) 0.0443(15) -0.0078(11) -0.0183(13) 0.0002(12)
P5 0.0458(14) 0.0287(13) 0.0351(13) -0.0091(10) -0.0096(11) -0.0016(11)
P6 0.0622(17) 0.0307(13) 0.0394(14) -0.0143(11) -0.0124(12) 0.0077(12)
P7 0.0424(15) 0.0369(14) 0.0480(16) 0.0036(11) -0.0171(12) -0.0036(11)
P8 0.082(2) 0.0435(16) 0.0405(16) -0.0024(12) 0.0013(14) 0.0365(16)

loop_
_atom_type_symbol
_atom_type_description
_atom_type_scat_dispersion_real
_atom_type_scat_dispersion_imag
_atom_type_scat_source
C C 0.0033 0.0016 'International Tables Vol C Tables 4.2.6.8 and 6.1.1.4'
N N 0.0061 0.0033 'International Tables Vol C Tables 4.2.6.8 and 6.1.1.4'
P P 0.1023 0.0942 'International Tables Vol C Tables 4.2.6.8 and 6.1.1.4'
Cl Cl 0.1484 0.1585 'International Tables Vol C Tables 4.2.6.8 and 6.1.1.4'
Ag Ag -0.8971 1.1015 'International Tables Vol C Tables 4.2.6.8 and 6.1.1.4'
Os Os -1.2165 7.6030 'International Tables Vol C Tables 4.2.6.8 and 6.1.1.4'
H H 0.0000 0.0000 'International Tables Vol C Tables 4.2.6.8 and 6.1.1.4'

loop_
_geom_angle_atom_site_label_1
_geom_angle_atom_site_label_2
_geom_angle_atom_site_label_3
_geom_angle
N6 Ag1 N2 173.8(2)
N6 Ag1 Ag2 93.01(18)
N2 Ag1 Ag2 93.19(17)
N4 Ag2 N8 174.7(2)
N4 Ag2 Ag1 92.39(17)
N8 Ag2 Ag1 92.76(17)
N14 Ag3 N10 173.6(3)
N14 Ag3 Ag4 93.22(19)
N10 Ag3 Ag4 93.15(18)
N16 Ag4 N12 174.5(3)
N16 Ag4 Ag3 92.4(2)
N12 Ag4 Ag3 92.89(18)
C2 C1 N1 108.7(7)
C2 C1 H1 125.7
N1 C1 H1 125.7
C1 C2 N2 110.1(7)
C1 C2 H2 124.9
N2 C2 H2 124.9
C4 C3 N3 107.0(7)
C4 C3 H3 126.5
N3 C3 H3 126.5
C3 C4 N4 110.8(7)
C3 C4 H4 124.6
N4 C4 H4 124.6
N2 C5 N1 112.4(7)
N2 C5 C6 133.3(8)
N1 C5 C6 114.3(7)
N4 C6 N3 111.5(7)
N4 C6 C5 133.6(7)
N3 C6 C5 114.9(7)
C8 C7 P1 116.3(8)
C8 C7 H7A 108.2
P1 C7 H7A 108.2
C8 C7 H7B 108.2
P1 C7 H7B 108.2
H7A C7 H7B 107.4
C9 C8 C7 112.4(13)
C9 C8 H8A 109.1
C7 C8 H8A 109.1
C9 C8 H8B 109.1
C7 C8 H8B 109.1
H8A C8 H8B 107.9
C8 C9 H9A 109.5
C8 C9 H9B 109.5
H9A C9 H9B 109.5
C8 C9 H9C 109.5
H9A C9 H9C 109.5
H9B C9 H9C 109.5
C11 C10 P1 116.6(9)
C11 C10 H10A 108.1
P1 C10 H10A 108.1
C11 C10 H10B 108.1
P1 C10 H10B 108.1
H10A C10 H10B 107.3
C10 C11 C12 113.2(15)
C10 C11 H11A 108.9
C12 C11 H11A 108.9
C10 C11 H11B 108.9
C12 C11 H11B 108.9
H11A C11 H11B 107.7
C11 C12 H12A 109.5
C11 C12 H12B 109.5
H12A C12 H12B 109.5
C11 C12 H12C 109.5
H12A C12 H12C 109.5
H12B C12 H12C 109.5
C14 C13 P1 113.3(8)
C14 C13 H13A 108.9
P1 C13 H13A 108.9
C14 C13 H13B 108.9
P1 C13 H13B 108.9
H13A C13 H13B 107.7
C13 C14 C15 108.8(10)
C13 C14 H14A 109.9
C15 C14 H14A 109.9
C13 C14 H14B 109.9
C15 C14 H14B 109.9
H14A C14 H14B 108.3
C14 C15 H15A 109.5
C14 C15 H15B 109.5
H15A C15 H15B 109.5
C14 C15 H15C 109.5
H15A C15 H15C 109.5
H15B C15 H15C 109.5
C17 C16 P2 116.9(7)
C17 C16 H16A 108.1
P2 C16 H16A 108.1
C17 C16 H16B 108.1
P2 C16 H16B 108.1
H16A C16 H16B 107.3
C16 C17 C18 110.3(9)
C16 C17 H17A 109.6
C18 C17 H17A 109.6
C16 C17 H17B 109.6
C18 C17 H17B 109.6
H17A C17 H17B 108.1
C17 C18 H18A 109.5
C17 C18 H18B 109.5
H18A C18 H18B 109.5
C17 C18 H18C 109.5
H18A C18 H18C 109.5
H18B C18 H18C 109.5
C20 C19 P2 119.0(9)
C20 C19 H19A 107.6
P2 C19 H19A 107.6
C20 C19 H19B 107.6
P2 C19 H19B 107.6
H19A C19 H19B 107.0
C21 C20 C19 110.2(12)
C21 C20 H20A 109.6
C19 C20 H20A 109.6
C21 C20 H20B 109.6
C19 C20 H20B 109.6
H20A C20 H20B 108.1
C20 C21 H21A 109.5
C20 C21 H21B 109.5
H21A C21 H21B 109.5
C20 C21 H21C 109.5
H21A C21 H21C 109.5
H21B C21 H21C 109.5
C23 C22 P2 111.9(13)
C23 C22 H22A 109.2
P2 C22 H22A 109.2
C23 C22 H22B 109.2
P2 C22 H22B 109.2
H22A C22 H22B 107.9
C22 C23 C24 105.7(15)
C22 C23 H23A 110.6
C24 C23 H23A 110.6
C22 C23 H23B 110.6
C24 C23 H23B 110.6
H23A C23 H23B 108.7
C23 C24 H24A 109.5
C23 C24 H24B 109.5
H24A C24 H24B 109.5
C23 C24 H24C 109.5
H24A C24 H24C 109.5
H24B C24 H24C 109.5
C26 C25 N5 107.4(7)
C26 C25 H25 126.3
N5 C25 H25 126.3
C25 C26 N6 110.2(7)
C25 C26 H26 124.9
N6 C26 H26 124.9
C28 C27 N7 108.1(7)
C28 C27 H27 126.0
N7 C27 H27 126.0
C27 C28 N8 109.2(7)
C27 C28 H28 125.4
N8 C28 H28 125.4
N6 C29 N5 113.1(7)
N6 C29 C30 132.9(7)
N5 C29 C30 113.9(7)
N8 C30 N7 112.8(6)
N8 C30 C29 131.6(7)
N7 C30 C29 115.5(7)
C32 C31 P3 115.2(8)
C32 C31 H31A 108.5
P3 C31 H31A 108.5
C32 C31 H31B 108.5
P3 C31 H31B 108.5
H31A C31 H31B 107.5
C33 C32 C31 110.6(12)
C33 C32 H32A 109.5
C31 C32 H32A 109.5
C33 C32 H32B 109.5
C31 C32 H32B 109.5
H32A C32 H32B 108.1
C32 C33 H33A 109.5
C32 C33 H33B 109.5
H33A C33 H33B 109.5
C32 C33 H33C 109.5
H33A C33 H33C 109.5
H33B C33 H33C 109.5
C35 C34 P3 115.5(7)
C35 C34 H34A 108.4
P3 C34 H34A 108.4
C35 C34 H34B 108.4
P3 C34 H34B 108.4
H34A C34 H34B 107.5
C36 C35 C34 112.0(9)
C36 C35 H35A 109.2
C34 C35 H35A 109.2
C36 C35 H35B 109.2
C34 C35 H35B 109.2
H35A C35 H35B 107.9
C35 C36 H36A 109.5
C35 C36 H36B 109.5
H36A C36 H36B 109.5
C35 C36 H36C 109.5
H36A C36 H36C 109.5
H36B C36 H36C 109.5
C38 C37 P3 115.9(9)
C38 C37 H37A 108.3
P3 C37 H37A 108.3
C38 C37 H37B 108.3
P3 C37 H37B 108.3
H37A C37 H37B 107.4
C37 C38 C39 111.3(10)
C37 C38 H38A 109.4
C39 C38 H38A 109.4
C37 C38 H38B 109.4
C39 C38 H38B 109.4
H38A C38 H38B 108.0
C38 C39 H39A 109.5
C38 C39 H39B 109.5
H39A C39 H39B 109.5
C38 C39 H39C 109.5
H39A C39 H39C 109.5
H39B C39 H39C 109.5
C41 C40 P4 117.7(8)
C41 C40 H40A 107.9
P4 C40 H40A 107.9
C41 C40 H40B 107.9
P4 C40 H40B 107.9
H40A C40 H40B 107.2
C40 C41 C42 114.5(9)
C40 C41 H41A 108.6
C42 C41 H41A 108.6
C40 C41 H41B 108.6
C42 C41 H41B 108.6
H41A C41 H41B 107.6
C41 C42 H42A 109.5
C41 C42 H42B 109.5
H42A C42 H42B 109.5
C41 C42 H42C 109.5
H42A C42 H42C 109.5
H42B C42 H42C 109.5
C44 C43 P4 114.6(11)
C44 C43 H43A 108.6
P4 C43 H43A 108.6
C44 C43 H43B 108.6
P4 C43 H43B 108.6
H43A C43 H43B 107.6
C43 C44 C45 112.3(14)
C43 C44 H44A 109.1
C45 C44 H44A 109.1
C43 C44 H44B 109.1
C45 C44 H44B 109.1
H44A C44 H44B 107.9
C44 C45 H45A 109.5
C44 C45 H45B 109.5
H45A C45 H45B 109.5
C44 C45 H45C 109.5
H45A C45 H45C 109.5
H45B C45 H45C 109.5
C47 C46 P4 120.7(9)
C47 C46 H46A 107.2
P4 C46 H46A 107.2
C47 C46 H46B 107.2
P4 C46 H46B 107.2
H46A C46 H46B 106.8
C46 C47 C48 112.1(11)
C46 C47 H47A 109.2
C48 C47 H47A 109.2
C46 C47 H47B 109.2
C48 C47 H47B 109.2
H47A C47 H47B 107.9
C47 C48 H48A 109.5
C47 C48 H48B 109.5
H48A C48 H48B 109.5
C47 C48 H48C 109.5
H48A C48 H48C 109.5
H48B C48 H48C 109.5
C50 C49 N9 107.3(7)
C50 C49 H49 126.3
N9 C49 H49 126.3
N10 C50 C49 109.2(7)
N10 C50 H50 125.4
C49 C50 H50 125.4
N11 C51 C52 107.9(7)
N11 C51 H51 126.0
C52 C51 H51 126.0
C51 C52 N12 108.9(7)
C51 C52 H52 125.5
N12 C52 H52 125.5
N10 C53 N9 110.9(7)
N10 C53 C54 133.7(7)
N9 C53 C54 115.4(6)
N12 C54 N11 111.3(7)
N12 C54 C53 133.7(7)
N11 C54 C53 115.0(7)
C56 C55 P5 115.9(10)
C56 C55 H55A 108.3
P5 C55 H55A 108.3
C56 C55 H55B 108.3
P5 C55 H55B 108.3
H55A C55 H55B 107.4
C57 C56 C55 125.6(13)
C57 C56 H56A 105.9
C55 C56 H56A 105.9
C57 C56 H56B 105.9
C55 C56 H56B 105.9
H56A C56 H56B 106.2
C56 C57 H57A 109.5
C56 C57 H57B 109.5
H57A C57 H57B 109.5
C56 C57 H57C 109.5
H57A C57 H57C 109.5
H57B C57 H57C 109.5
C59 C58 P5 116.5(7)
C59 C58 H58A 108.2
P5 C58 H58A 108.2
C59 C58 H58B 108.2
P5 C58 H58B 108.2
H58A C58 H58B 107.3
C58 C59 C60 113.1(10)
C58 C59 H59A 109.0
C60 C59 H59A 109.0
C58 C59 H59B 109.0
C60 C59 H59B 109.0
H59A C59 H59B 107.8
C59 C60 H60A 109.5
C59 C60 H60B 109.5
H60A C60 H60B 109.5
C59 C60 H60C 109.5
H60A C60 H60C 109.5
H60B C60 H60C 109.5
C62 C61 P5 119.2(8)
C62 C61 H61A 107.5
P5 C61 H61A 107.5
C62 C61 H61B 107.5
P5 C61 H61B 107.5
H61A C61 H61B 107.0
C63 C62 C61 113.9(9)
C63 C62 H62A 108.8
C61 C62 H62A 108.8
C63 C62 H62B 108.8
C61 C62 H62B 108.8
H62A C62 H62B 107.7
C62 C63 H63A 109.5
C62 C63 H63B 109.5
H63A C63 H63B 109.5
C62 C63 H63C 109.5
H63A C63 H63C 109.5
H63B C63 H63C 109.5
C65 C64 P6 114.9(8)
C65 C64 H64A 108.5
P6 C64 H64A 108.5
C65 C64 H64B 108.5
P6 C64 H64B 108.5
H64A C64 H64B 107.5
C64 C65 C66 113.5(9)
C64 C65 H65A 108.9
C66 C65 H65A 108.9
C64 C65 H65B 108.9
C66 C65 H65B 108.9
H65A C65 H65B 107.7
C65 C66 H66A 109.5
C65 C66 H66B 109.5
H66A C66 H66B 109.5
C65 C66 H66C 109.5
H66A C66 H66C 109.5
H66B C66 H66C 109.5
C68 C67 P6 111.5(8)
C68 C67 H67A 109.3
P6 C67 H67A 109.3
C68 C67 H67B 109.3
P6 C67 H67B 109.3
H67A C67 H67B 108.0
C67 C68 C69 108.5(11)
C67 C68 H68A 110.0
C69 C68 H68A 110.0
C67 C68 H68B 110.0
C69 C68 H68B 110.0
H68A C68 H68B 108.4
C68 C69 H69A 109.5
C68 C69 H69B 109.5
H69A C69 H69B 109.5
C68 C69 H69C 109.5
H69A C69 H69C 109.5
H69B C69 H69C 109.5
C71 C70 P6 119.7(8)
C71 C70 H70A 107.4
P6 C70 H70A 107.4
C71 C70 H70B 107.4
P6 C70 H70B 107.4
H70A C70 H70B 106.9
C70 C71 C72 111.5(10)
C70 C71 H71A 109.3
C72 C71 H71A 109.3
C70 C71 H71B 109.3
C72 C71 H71B 109.3
H71A C71 H71B 108.0
C71 C72 H72A 109.5
C71 C72 H72B 109.5
H72A C72 H72B 109.5
C71 C72 H72C 109.5
H72A C72 H72C 109.5
H72B C72 H72C 109.5
C74 C73 N13 107.2(7)
C74 C73 H73 126.4
N13 C73 H73 126.4
C73 C74 N14 110.5(8)
C73 C74 H74 124.7
N14 C74 H74 124.7
N15 C75 C76 108.3(8)
N15 C75 H75 125.8
C76 C75 H75 125.8
N16 C76 C75 108.4(8)
N16 C76 H76 125.8
C75 C76 H76 125.8
N13 C77 N14 112.3(7)
N13 C77 C78 115.2(7)
N14 C77 C78 132.5(7)
N15 C78 N16 111.1(7)
N15 C78 C77 115.2(7)
N16 C78 C77 133.6(7)
C80 C79 P7 117.0(13)
C80 C79 H79A 108.1
P7 C79 H79A 108.1
C80 C79 H79B 108.1
P7 C79 H79B 108.1
H79A C79 H79B 107.3
C79 C80 C81 110.0(14)
C79 C80 H80A 109.7
C81 C80 H80A 109.7
C79 C80 H80B 109.7
C81 C80 H80B 109.7
H80A C80 H80B 108.2
C80 C81 H81A 109.5
C80 C81 H81B 109.5
H81A C81 H81B 109.5
C80 C81 H81C 109.5
H81A C81 H81C 109.5
H81B C81 H81C 109.5
C83 C82 P7 124.2(17)
C83 C82 H82A 106.3
P7 C82 H82A 106.3
C83 C82 H82B 106.3
P7 C82 H82B 106.3
H82A C82 H82B 106.4
C82 C83 C84 109.2(18)
C82 C83 H83A 109.8
C84 C83 H83A 109.8
C82 C83 H83B 109.8
C84 C83 H83B 109.8
H83A C83 H83B 108.3
C83 C84 H84A 109.5
C83 C84 H84B 109.5
H84A C84 H84B 109.5
C83 C84 H84C 109.5
H84A C84 H84C 109.5
H84B C84 H84C 109.5
C86 C85 P7 115.3(12)
C86 C85 H85A 108.5
P7 C85 H85A 108.5
C86 C85 H85B 108.5
P7 C85 H85B 108.5
H85A C85 H85B 107.5
C85 C86 C87 115.1(15)
C85 C86 H86A 108.5
C87 C86 H86A 108.5
C85 C86 H86B 108.5
C87 C86 H86B 108.5
H86A C86 H86B 107.5
C86 C87 H87A 109.5
C86 C87 H87B 109.5
H87A C87 H87B 109.5
C86 C87 H87C 109.5
H87A C87 H87C 109.5
H87B C87 H87C 109.5
C89 C88 P8 117.6(7)
C89 C88 H88A 107.9
P8 C88 H88A 107.9
C89 C88 H88B 107.9
P8 C88 H88B 107.9
H88A C88 H88B 107.2
C90 C89 C88 113.1(9)
C90 C89 H89A 109.0
C88 C89 H89A 109.0
C90 C89 H89B 109.0
C88 C89 H89B 109.0
H89A C89 H89B 107.8
C89 C90 H90A 109.5
C89 C90 H90B 109.5
H90A C90 H90B 109.5
C89 C90 H90C 109.5
H90A C90 H90C 109.5
H90B C90 H90C 109.5
C92 C91 P8 117.5(13)
C92 C91 H91A 107.9
P8 C91 H91A 107.9
C92 C91 H91B 107.9
P8 C91 H91B 107.9
H91A C91 H91B 107.2
C91 C92 C93 108.2(16)
C91 C92 H92A 110.1
C93 C92 H92A 110.1
C91 C92 H92B 110.1
C93 C92 H92B 110.1
H92A C92 H92B 108.4
C92 C93 H93A 109.5
C92 C93 H93B 109.5
H93A C93 H93B 109.5
C92 C93 H93C 109.5
H93A C93 H93C 109.5
H93B C93 H93C 109.5
C95 C94 P8 95.8(16)
C95 C94 H94A 112.6
P8 C94 H94A 112.6
C95 C94 H94B 112.6
P8 C94 H94B 112.6
H94A C94 H94B 110.1
C94 C95 C96 88.6(15)
C94 C95 H95A 113.9
C96 C95 H95A 113.9
C94 C95 H95B 113.9
C96 C95 H95B 113.9
H95A C95 H95B 111.1
C95 C96 H96A 109.5
C95 C96 H96B 109.5
H96A C96 H96B 109.5
C95 C96 H96C 109.5
H96A C96 H96C 109.5
H96B C96 H96C 109.5
C1 N1 C5 104.1(6)
C1 N1 Os1 138.9(6)
C5 N1 Os1 116.9(5)
C5 N2 C2 104.6(7)
C5 N2 Ag1 131.2(6)
C2 N2 Ag1 123.2(5)
C6 N3 C3 106.2(7)
C6 N3 Os1 116.8(5)
C3 N3 Os1 136.9(6)
C6 N4 C4 104.4(7)
C6 N4 Ag2 131.4(5)
C4 N4 Ag2 123.6(5)
C29 N5 C25 105.3(6)
C29 N5 Os2 117.2(5)
C25 N5 Os2 137.1(5)
C29 N6 C26 104.0(7)
C29 N6 Ag1 131.9(5)
C26 N6 Ag1 123.1(5)
C30 N7 C27 105.4(6)
C30 N7 Os2 116.1(5)
C27 N7 Os2 138.5(6)
C30 N8 C28 104.5(7)
C30 N8 Ag2 133.2(5)
C28 N8 Ag2 122.3(5)
C53 N9 C49 106.3(6)
C53 N9 Os3 116.5(5)
C49 N9 Os3 136.9(5)
C53 N10 C50 106.2(7)
C53 N10 Ag3 129.8(6)
C50 N10 Ag3 123.1(5)
C54 N11 C51 106.2(6)
C54 N11 Os3 116.1(5)
C51 N11 Os3 137.5(5)
C54 N12 C52 105.5(6)
C54 N12 Ag4 130.6(5)
C52 N12 Ag4 123.2(5)
C77 N13 C73 105.8(6)
C77 N13 Os4 116.4(5)
C73 N13 Os4 137.7(5)
C77 N14 C74 104.2(7)
C77 N14 Ag3 130.8(5)
C74 N14 Ag3 123.7(6)
C78 N15 C75 106.7(7)
C78 N15 Os4 116.4(6)
C75 N15 Os4 136.7(6)
C78 N16 C76 105.4(7)
C78 N16 Ag4 130.7(6)
C76 N16 Ag4 123.4(6)
N3 Os1 N1 76.9(3)
N3 Os1 Cl2 93.34(19)
N1 Os1 Cl2 170.25(19)
N3 Os1 Cl1 169.96(19)
N1 Os1 Cl1 93.21(19)
Cl2 Os1 Cl1 96.54(7)
N3 Os1 P1 88.7(2)
N1 Os1 P1 89.60(19)
Cl2 Os1 P1 90.65(8)
Cl1 Os1 P1 89.38(8)
N3 Os1 P2 92.1(2)
N1 Os1 P2 90.63(19)
Cl2 Os1 P2 89.26(9)
Cl1 Os1 P2 89.82(8)
P1 Os1 P2 179.17(9)
N5 Os2 N7 77.1(3)
N5 Os2 Cl3 93.99(18)
N7 Os2 Cl3 171.02(19)
N5 Os2 P4 91.6(2)
N7 Os2 P4 88.5(2)
Cl3 Os2 P4 91.04(9)
N5 Os2 Cl4 169.70(19)
N7 Os2 Cl4 92.78(18)
Cl3 Os2 Cl4 96.18(7)
P4 Os2 Cl4 89.79(8)
N5 Os2 P3 88.8(2)
N7 Os2 P3 89.5(2)
Cl3 Os2 P3 91.15(8)
P4 Os2 P3 177.72(9)
Cl4 Os2 P3 89.36(8)
N9 Os3 N11 76.8(3)
N9 Os3 Cl5 93.42(19)
N11 Os3 Cl5 170.22(19)
N9 Os3 Cl6 169.58(19)
N11 Os3 Cl6 92.90(18)
Cl5 Os3 Cl6 96.87(7)
N9 Os3 P5 88.8(2)
N11 Os3 P5 89.6(2)
Cl5 Os3 P5 90.91(8)
Cl6 Os3 P5 89.45(8)
N9 Os3 P6 91.2(2)
N11 Os3 P6 89.0(2)
Cl5 Os3 P6 90.53(9)
Cl6 Os3 P6 90.27(8)
P5 Os3 P6 178.56(9)
N15 Os4 N13 76.6(3)
N15 Os4 P8 92.3(2)
N13 Os4 P8 90.8(2)
N15 Os4 P7 89.2(2)
N13 Os4 P7 91.6(2)
P8 Os4 P7 177.40(10)
N15 Os4 Cl8 93.5(2)
N13 Os4 Cl8 170.05(18)
P8 Os4 Cl8 88.92(11)
P7 Os4 Cl8 88.89(9)
N15 Os4 Cl7 168.5(2)
N13 Os4 Cl7 92.09(18)
P8 Os4 Cl7 89.64(8)
P7 Os4 Cl7 89.27(8)
Cl8 Os4 Cl7 97.86(7)
C13 P1 C7 106.8(5)
C13 P1 C10 99.1(5)
C7 P1 C10 104.8(6)
C13 P1 Os1 116.9(4)
C7 P1 Os1 113.5(3)
C10 P1 Os1 114.2(4)
C19 P2 C16 104.0(5)
C19 P2 C22 110.0(6)
C16 P2 C22 97.2(5)
C19 P2 Os1 111.5(4)
C16 P2 Os1 118.4(4)
C22 P2 Os1 114.5(4)
C31 P3 C34 105.1(5)
C31 P3 C37 106.7(5)
C34 P3 C37 98.8(5)
C31 P3 Os2 114.0(4)
C34 P3 Os2 115.8(3)
C37 P3 Os2 114.8(3)
C40 P4 C46 106.3(5)
C40 P4 C43 102.9(6)
C46 P4 C43 101.2(5)
C40 P4 Os2 119.1(4)
C46 P4 Os2 111.5(4)
C43 P4 Os2 114.0(4)
C61 P5 C55 105.8(6)
C61 P5 C58 101.0(5)
C55 P5 C58 104.2(5)
C61 P5 Os3 116.1(4)
C55 P5 Os3 114.3(4)
C58 P5 Os3 114.0(3)
C64 P6 C70 106.1(5)
C64 P6 C67 102.3(5)
C70 P6 C67 101.4(5)
C64 P6 Os3 120.0(4)
C70 P6 Os3 111.8(3)
C67 P6 Os3 113.2(4)
C85 P7 C82 106.3(9)
C85 P7 C79 105.4(8)
C82 P7 C79 99.3(10)
C85 P7 Os4 115.7(7)
C82 P7 Os4 116.4(5)
C79 P7 Os4 111.9(5)
C88 P8 C91 103.2(5)
C88 P8 C94 93.9(5)
C91 P8 C94 115.6(6)
C88 P8 Os4 119.0(4)
C91 P8 Os4 111.5(4)
C94 P8 Os4 112.6(4)

loop_
_geom_bond_atom_site_label_1
_geom_bond_atom_site_label_2
_geom_bond_distance
Ag1 N6 2.073(7)
Ag1 N2 2.075(7)
Ag1 Ag2 2.9712(9)
Ag2 N4 2.071(7)
Ag2 N8 2.075(6)
Ag3 N14 2.071(6)
Ag3 N10 2.086(6)
Ag3 Ag4 2.9710(10)
Ag4 N16 2.085(7)
Ag4 N12 2.086(6)
C1 C2 1.336(11)
C1 N1 1.372(10)
C1 H1 0.9500
C2 N2 1.377(10)
C2 H2 0.9500
C3 C4 1.355(12)
C3 N3 1.385(10)
C3 H3 0.9500
C4 N4 1.394(10)
C4 H4 0.9500
C5 N2 1.324(10)
C5 N1 1.381(10)
C5 C6 1.410(11)
C6 N4 1.346(10)
C6 N3 1.382(10)
C7 C8 1.522(15)
C7 P1 1.848(10)
C7 H7A 0.9900
C7 H7B 0.9900
C8 C9 1.449(19)
C8 H8A 0.9900
C8 H8B 0.9900
C9 H9A 0.9800
C9 H9B 0.9800
C9 H9C 0.9800
C10 C11 1.476(17)
C10 P1 1.854(12)
C10 H10A 0.9900
C10 H10B 0.9900
C11 C12 1.517(18)
C11 H11A 0.9900
C11 H11B 0.9900
C12 H12A 0.9800
C12 H12B 0.9800
C12 H12C 0.9800
C13 C14 1.487(15)
C13 P1 1.837(10)
C13 H13A 0.9900
C13 H13B 0.9900
C14 C15 1.610(16)
C14 H14A 0.9900
C14 H14B 0.9900
C15 H15A 0.9800
C15 H15B 0.9800
C15 H15C 0.9800
C16 C17 1.505(14)
C16 P2 1.823(10)
C16 H16A 0.9900
C16 H16B 0.9900
C17 C18 1.508(13)
C17 H17A 0.9900
C17 H17B 0.9900
C18 H18A 0.9800
C18 H18B 0.9800
C18 H18C 0.9800
C19 C20 1.530(13)
C19 P2 1.818(11)
C19 H19A 0.9900
C19 H19B 0.9900
C20 C21 1.52(2)
C20 H20A 0.9900
C20 H20B 0.9900
C21 H21A 0.9800
C21 H21B 0.9800
C21 H21C 0.9800
C22 C23 1.34(2)
C22 P2 1.964(14)
C22 H22A 0.9900
C22 H22B 0.9900
C23 C24 1.614(16)
C23 H23A 0.9900
C23 H23B 0.9900
C24 H24A 0.9800
C24 H24B 0.9800
C24 H24C 0.9800
C25 C26 1.349(11)
C25 N5 1.388(10)
C25 H25 0.9500
C26 N6 1.386(9)
C26 H26 0.9500
C27 C28 1.368(11)
C27 N7 1.374(9)
C27 H27 0.9500
C28 N8 1.386(10)
C28 H28 0.9500
C29 N6 1.338(10)
C29 N5 1.350(10)
C29 C30 1.439(10)
C30 N8 1.344(10)
C30 N7 1.356(9)
C31 C32 1.551(14)
C31 P3 1.825(10)
C31 H31A 0.9900
C31 H31B 0.9900
C32 C33 1.503(17)
C32 H32A 0.9900
C32 H32B 0.9900
C33 H33A 0.9800
C33 H33B 0.9800
C33 H33C 0.9800
C34 C35 1.532(12)
C34 P3 1.834(9)
C34 H34A 0.9900
C34 H34B 0.9900
C35 C36 1.487(13)
C35 H35A 0.9900
C35 H35B 0.9900
C36 H36A 0.9800
C36 H36B 0.9800
C36 H36C 0.9800
C37 C38 1.498(14)
C37 P3 1.837(10)
C37 H37A 0.9900
C37 H37B 0.9900
C38 C39 1.533(15)
C38 H38A 0.9900
C38 H38B 0.9900
C39 H39A 0.9800
C39 H39B 0.9800
C39 H39C 0.9800
C40 C41 1.464(14)
C40 P4 1.789(12)
C40 H40A 0.9900
C40 H40B 0.9900
C41 C42 1.548(15)
C41 H41A 0.9900
C41 H41B 0.9900
C42 H42A 0.9800
C42 H42B 0.9800
C42 H42C 0.9800
C43 C44 1.448(17)
C43 P4 1.873(11)
C43 H43A 0.9900
C43 H43B 0.9900
C44 C45 1.567(17)
C44 H44A 0.9900
C44 H44B 0.9900
C45 H45A 0.9800
C45 H45B 0.9800
C45 H45C 0.9800
C46 C47 1.476(14)
C46 P4 1.852(10)
C46 H46A 0.9900
C46 H46B 0.9900
C47 C48 1.510(16)
C47 H47A 0.9900
C47 H47B 0.9900
C48 H48A 0.9800
C48 H48B 0.9800
C48 H48C 0.9800
C49 C50 1.373(11)
C49 N9 1.383(10)
C49 H49 0.9500
C50 N10 1.366(11)
C50 H50 0.9500
C51 N11 1.364(10)
C51 C52 1.367(10)
C51 H51 0.9500
C52 N12 1.371(10)
C52 H52 0.9500
C53 N10 1.353(10)
C53 N9 1.359(10)
C53 C54 1.418(11)
C54 N12 1.346(10)
C54 N11 1.356(9)
C55 C56 1.566(16)
C55 P5 1.816(10)
C55 H55A 0.9900
C55 H55B 0.9900
C56 C57 1.292(13)
C56 H56A 0.9900
C56 H56B 0.9900
C57 H57A 0.9800
C57 H57B 0.9800
C57 H57C 0.9800
C58 C59 1.495(14)
C58 P5 1.837(9)
C58 H58A 0.9900
C58 H58B 0.9900
C59 C60 1.521(13)
C59 H59A 0.9900
C59 H59B 0.9900
C60 H60A 0.9800
C60 H60B 0.9800
C60 H60C 0.9800
C61 C62 1.530(13)
C61 P5 1.792(11)
C61 H61A 0.9900
C61 H61B 0.9900
C62 C63 1.495(15)
C62 H62A 0.9900
C62 H62B 0.9900
C63 H63A 0.9800
C63 H63B 0.9800
C63 H63C 0.9800
C64 C65 1.461(14)
C64 P6 1.767(11)
C64 H64A 0.9900
C64 H64B 0.9900
C65 C66 1.622(15)
C65 H65A 0.9900
C65 H65B 0.9900
C66 H66A 0.9800
C66 H66B 0.9800
C66 H66C 0.9800
C67 C68 1.496(16)
C67 P6 1.893(11)
C67 H67A 0.9900
C67 H67B 0.9900
C68 C69 1.552(16)
C68 H68A 0.9900
C68 H68B 0.9900
C69 H69A 0.9800
C69 H69B 0.9800
C69 H69C 0.9800
C70 C71 1.499(13)
C70 P6 1.823(10)
C70 H70A 0.9900
C70 H70B 0.9900
C71 C72 1.524(16)
C71 H71A 0.9900
C71 H71B 0.9900
C72 H72A 0.9800
C72 H72B 0.9800
C72 H72C 0.9800
C73 C74 1.350(11)
C73 N13 1.385(10)
C73 H73 0.9500
C74 N14 1.373(10)
C74 H74 0.9500
C75 N15 1.352(11)
C75 C76 1.373(12)
C75 H75 0.9500
C76 N16 1.372(11)
C76 H76 0.9500
C77 N13 1.346(9)
C77 N14 1.353(10)
C77 C78 1.422(11)
C78 N15 1.348(10)
C78 N16 1.357(10)
C79 C80 1.536(19)
C79 P7 1.842(15)
C79 H79A 0.9900
C79 H79B 0.9900
C80 C81 1.602(16)
C80 H80A 0.9900
C80 H80B 0.9900
C81 H81A 0.9800
C81 H81B 0.9800
C81 H81C 0.9800
C82 C83 1.381(17)
C82 P7 1.795(16)
C82 H82A 0.9900
C82 H82B 0.9900
C83 C84 1.607(16)
C83 H83A 0.9900
C83 H83B 0.9900
C84 H84A 0.9800
C84 H84B 0.9800
C84 H84C 0.9800
C85 C86 1.43(2)
C85 P7 1.776(15)
C85 H85A 0.9900
C85 H85B 0.9900
C86 C87 1.554(19)
C86 H86A 0.9900
C86 H86B 0.9900
C87 H87A 0.9800
C87 H87B 0.9800
C87 H87C 0.9800
C88 C89 1.548(13)
C88 P8 1.798(11)
C88 H88A 0.9900
C88 H88B 0.9900
C89 C90 1.504(13)
C89 H89A 0.9900
C89 H89B 0.9900
C90 H90A 0.9800
C90 H90B 0.9800
C90 H90C 0.9800
C91 C92 1.510(16)
C91 P8 1.859(14)
C91 H91A 0.9900
C91 H91B 0.9900
C92 C93 1.54(3)
C92 H92A 0.9900
C92 H92B 0.9900
C93 H93A 0.9800
C93 H93B 0.9800
C93 H93C 0.9800
C94 C95 1.33(2)
C94 P8 2.148(17)
C94 H94A 0.9900
C94 H94B 0.9900
C95 C96 1.79(3)
C95 H95A 0.9900
C95 H95B 0.9900
C96 H96A 0.9800
C96 H96B 0.9800
C96 H96C 0.9800
Cl1 Os1 2.3749(19)
Cl2 Os1 2.370(2)
Cl3 Os2 2.370(2)
Cl4 Os2 2.382(2)
Cl5 Os3 2.368(2)
Cl6 Os3 2.3800(19)
Cl7 Os4 2.3729(19)
Cl8 Os4 2.370(2)
N1 Os1 2.064(6)
N3 Os1 2.055(6)
N5 Os2 2.062(6)
N7 Os2 2.064(6)
N9 Os3 2.061(6)
N11 Os3 2.082(7)
N13 Os4 2.079(6)
N15 Os4 2.071(6)
Os1 P1 2.379(2)
Os1 P2 2.379(2)
Os2 P4 2.377(3)
Os2 P3 2.383(2)
Os3 P5 2.383(2)
Os3 P6 2.384(2)
Os4 P8 2.365(3)
Os4 P7 2.369(3)

loop_
_geom_torsion_atom_site_label_1
_geom_torsion_atom_site_label_2
_geom_torsion_atom_site_label_3
_geom_torsion_atom_site_label_4
_geom_torsion
N1 C1 C2 N2 -0.5(10)
N3 C3 C4 N4 -2.2(11)
N2 C5 C6 N4 3.4(17)
N1 C5 C6 N4 -176.3(9)
N2 C5 C6 N3 -176.0(8)
N1 C5 C6 N3 4.3(10)
P1 C7 C8 C9 175.8(12)
P1 C10 C11 C12 -173.2(12)
P1 C13 C14 C15 168.3(8)
P2 C16 C17 C18 176.7(8)
P2 C19 C20 C21 179.2(9)
P2 C22 C23 C24 170.3(9)
N5 C25 C26 N6 -1.2(11)
N7 C27 C28 N8 0.4(10)
N6 C29 C30 N8 9.3(16)
N5 C29 C30 N8 -173.9(8)
N6 C29 C30 N7 -175.0(8)
N5 C29 C30 N7 1.8(11)
P3 C31 C32 C33 176.7(9)
P3 C34 C35 C36 170.4(8)
P3 C37 C38 C39 -170.4(9)
P4 C40 C41 C42 179.3(8)
P4 C43 C44 C45 -166.9(9)
P4 C46 C47 C48 -178.3(9)
N9 C49 C50 N10 -1.5(11)
N11 C51 C52 N12 -1.4(10)
N10 C53 C54 N12 -4.9(17)
N9 C53 C54 N12 175.4(8)
N10 C53 C54 N11 175.5(9)
N9 C53 C54 N11 -4.2(11)
P5 C55 C56 C57 -132(2)
P5 C58 C59 C60 -170.7(8)
P5 C61 C62 C63 -172.9(12)
P6 C64 C65 C66 179.2(9)
P6 C67 C68 C69 168.0(8)
P6 C70 C71 C72 179.9(8)
N13 C73 C74 N14 1.3(11)
N15 C75 C76 N16 0.3(13)
N13 C77 C78 N15 -4.0(11)
N14 C77 C78 N15 173.9(9)
N13 C77 C78 N16 176.2(9)
N14 C77 C78 N16 -5.9(17)
P7 C79 C80 C81 -138.3(13)
P7 C82 C83 C84 161.4(14)
P7 C85 C86 C87 -151.9(14)
P8 C88 C89 C90 179.2(9)
P8 C91 C92 C93 177.5(9)
P8 C94 C95 C96 -169.7(8)
C2 C1 N1 C5 -0.6(9)
C2 C1 N1 Os1 -176.5(6)
N2 C5 N1 C1 1.5(9)
C6 C5 N1 C1 -178.7(7)
N2 C5 N1 Os1 178.5(5)
C6 C5 N1 Os1 -1.7(9)
N1 C5 N2 C2 -1.8(9)
C6 C5 N2 C2 178.5(9)
N1 C5 N2 Ag1 -170.7(5)
C6 C5 N2 Ag1 9.6(14)
C1 C2 N2 C5 1.4(10)
C1 C2 N2 Ag1 171.4(6)
N4 C6 N3 C3 -1.1(10)
C5 C6 N3 C3 178.4(7)
N4 C6 N3 Os1 175.4(5)
C5 C6 N3 Os1 -5.1(9)
C4 C3 N3 C6 2.0(10)
C4 C3 N3 Os1 -173.5(7)
N3 C6 N4 C4 -0.2(10)
C5 C6 N4 C4 -179.6(9)
N3 C6 N4 Ag2 -171.8(6)
C5 C6 N4 Ag2 8.8(15)
C3 C4 N4 C6 1.5(11)
C3 C4 N4 Ag2 174.0(6)
N6 C29 N5 C25 -1.3(10)
C30 C29 N5 C25 -178.8(7)
N6 C29 N5 Os2 172.7(5)
C30 C29 N5 Os2 -4.8(9)
C26 C25 N5 C29 1.5(10)
C26 C25 N5 Os2 -170.6(7)
N5 C29 N6 C26 0.6(10)
C30 C29 N6 C26 177.5(9)
N5 C29 N6 Ag1 -167.7(6)
C30 C29 N6 Ag1 9.2(14)
C25 C26 N6 C29 0.4(10)
C25 C26 N6 Ag1 170.0(6)
N8 C30 N7 C27 -2.1(9)
C29 C30 N7 C27 -178.6(7)
N8 C30 N7 Os2 178.5(5)
C29 C30 N7 Os2 1.9(9)
C28 C27 N7 C30 1.0(9)
C28 C27 N7 Os2 -179.8(7)
N7 C30 N8 C28 2.3(9)
C29 C30 N8 C28 178.1(9)
N7 C30 N8 Ag2 -175.9(6)
C29 C30 N8 Ag2 -0.1(14)
C27 C28 N8 C30 -1.6(10)
C27 C28 N8 Ag2 176.8(6)
N10 C53 N9 C49 0.0(10)
C54 C53 N9 C49 179.8(7)
N10 C53 N9 Os3 -174.8(5)
C54 C53 N9 Os3 5.0(9)
C50 C49 N9 C53 0.9(10)
C50 C49 N9 Os3 174.1(6)
N9 C53 N10 C50 -0.9(10)
C54 C53 N10 C50 179.3(9)
N9 C53 N10 Ag3 168.5(6)
C54 C53 N10 Ag3 -11.2(15)
C49 C50 N10 C53 1.5(10)
C49 C50 N10 Ag3 -168.8(6)
N12 C54 N11 C51 -1.9(9)
C53 C54 N11 C51 177.8(7)
N12 C54 N11 Os3 -178.2(5)
C53 C54 N11 Os3 1.5(9)
C52 C51 N11 C54 2.0(9)
C52 C51 N11 Os3 177.0(6)
N11 C54 N12 C52 1.0(9)
C53 C54 N12 C52 -178.6(9)
N11 C54 N12 Ag4 172.3(5)
C53 C54 N12 Ag4 -7.3(14)
C51 C52 N12 C54 0.2(9)
C51 C52 N12 Ag4 -171.9(6)
N14 C77 N13 C73 0.0(10)
C78 C77 N13 C73 178.3(7)
N14 C77 N13 Os4 -177.0(5)
C78 C77 N13 Os4 1.3(10)
C74 C73 N13 C77 -0.8(10)
C74 C73 N13 Os4 175.2(7)
N13 C77 N14 C74 0.8(10)
C78 C77 N14 C74 -177.1(9)
N13 C77 N14 Ag3 168.1(6)
C78 C77 N14 Ag3 -9.9(14)
C73 C74 N14 C77 -1.3(10)
C73 C74 N14 Ag3 -169.7(6)
N16 C78 N15 C75 0.8(11)
C77 C78 N15 C75 -179.0(8)
N16 C78 N15 Os4 -175.4(6)
C77 C78 N15 Os4 4.8(10)
C76 C75 N15 C78 -0.7(12)
C76 C75 N15 Os4 174.4(8)
N15 C78 N16 C76 -0.6(11)
C77 C78 N16 C76 179.2(10)
N15 C78 N16 Ag4 171.6(6)
C77 C78 N16 Ag4 -8.6(15)
C75 C76 N16 C78 0.2(12)
C75 C76 N16 Ag4 -172.7(8)
C14 C13 P1 C7 54.9(10)
C14 C13 P1 C10 163.5(9)
C14 C13 P1 Os1 -73.4(9)
C8 C7 P1 C13 49.7(10)
C8 C7 P1 C10 -54.8(10)
C8 C7 P1 Os1 180.0(8)
C11 C10 P1 C13 -159.4(11)
C11 C10 P1 C7 -49.2(11)
C11 C10 P1 Os1 75.6(11)
C20 C19 P2 C16 -42.7(11)
C20 C19 P2 C22 60.5(11)
C20 C19 P2 Os1 -171.3(8)
C17 C16 P2 C19 -62.5(10)
C17 C16 P2 C22 -175.2(9)
C17 C16 P2 Os1 61.8(9)
C32 C31 P3 C34 52.0(8)
C32 C31 P3 C37 -52.3(8)
C32 C31 P3 Os2 179.9(6)
C35 C34 P3 C31 53.5(9)
C35 C34 P3 C37 163.6(8)
C35 C34 P3 Os2 -73.3(8)
C38 C37 P3 C31 -54.6(9)
C38 C37 P3 C34 -163.3(9)
C38 C37 P3 Os2 72.8(9)
C41 C40 P4 C46 -67.3(10)
C41 C40 P4 C43 -173.3(9)
C41 C40 P4 Os2 59.5(10)
C47 C46 P4 C40 -38.4(11)
C47 C46 P4 C43 68.8(10)
C47 C46 P4 Os2 -169.7(8)
C44 C43 P4 C40 -53.0(11)
C44 C43 P4 C46 -162.9(10)
C44 C43 P4 Os2 77.4(11)
C62 C61 P5 C55 58.6(10)
C62 C61 P5 C58 166.9(9)
C62 C61 P5 Os3 -69.3(10)
C56 C55 P5 C61 52.0(10)
C56 C55 P5 C58 -53.9(11)
C56 C55 P5 Os3 -179.0(8)
C59 C58 P5 C61 -160.2(9)
C59 C58 P5 C55 -50.7(9)
C59 C58 P5 Os3 74.6(9)
C65 C64 P6 C70 68.3(10)
C65 C64 P6 C67 174.2(10)
C65 C64 P6 Os3 -59.5(11)
C71 C70 P6 C64 38.4(9)
C71 C70 P6 C67 -68.1(9)
C71 C70 P6 Os3 170.9(7)
C68 C67 P6 C64 49.8(9)
C68 C67 P6 C70 159.3(8)
C68 C67 P6 Os3 -80.8(8)
C86 C85 P7 C82 157.8(15)
C86 C85 P7 C79 53.0(18)
C86 C85 P7 Os4 -71.3(17)
C83 C82 P7 C85 47(2)
C83 C82 P7 C79 156.4(19)
C83 C82 P7 Os4 -83.4(19)
C80 C79 P7 C85 52.0(17)
C80 C79 P7 C82 -57.9(16)
C80 C79 P7 Os4 178.6(13)
C89 C88 P8 C91 64.7(11)
C89 C88 P8 C94 -177.9(10)
C89 C88 P8 Os4 -59.4(10)
C92 C91 P8 C88 41.5(10)
C92 C91 P8 C94 -59.4(10)
C92 C91 P8 Os4 170.4(8)
